data_2212383
loop_
_publ_author_name
'Tr\'avn\'i\<cek, Zden\<ek'
'Popa, Igor'

_publ_section_title
;
 2-Chloro-6-[(2,6-dimethoxybenzyl)amino]-9-isopropylpurine
 0.125-hydrate
;
_journal_coeditor_code TK2117
_journal_issue 2
_journal_name_full 'Acta Crystallographica Section E'
_journal_page_first o629
_journal_page_last o631
_journal_paper_doi 10.1107/S1600536807000268
_journal_volume 63
_journal_year 2007
_chemical_formula_iupac 'C17 H20 Cl N5 O2, 0.125H2 O'
_chemical_formula_moiety 'C17 H20 Cl N5 O2, 0.125(H2 O)'
_chemical_formula_sum 'C17 H20.25 Cl N5 O2.125'
_chemical_formula_weight 364.08
_chemical_melting_point 398.8(5)
_chemical_name_systematic
;
2-Chloro-6-[(2,6-dimethoxybenzyl)amino]-9-isopropylpurine 0.125-hydrate
;
_space_group_IT_number 15
_symmetry_cell_setting monoclinic
_symmetry_space_group_name_Hall '-C 2yc'
_symmetry_space_group_name_H-M 'C 1 2/c 1'
_atom_sites_solution_hydrogens geom
_atom_sites_solution_primary direct
_atom_sites_solution_secondary difmap
_audit_creation_method SHELXL-97
_cell_angle_alpha 90
_cell_angle_beta 112.32(3)
_cell_angle_gamma 90
_cell_formula_units_Z 8
_cell_length_a 27.159(5)
_cell_length_b 11.931(2)
_cell_length_c 11.785(2)
_cell_measurement_reflns_used 6240
_cell_measurement_temperature 109(2)
_cell_measurement_theta_max 30.5
_cell_measurement_theta_min 1.6
_cell_volume 3532.6(13)
_computing_cell_refinement 'CrysAlis RED (Oxford Diffraction, 2002)'
_computing_data_collection 'CrysAlis CCD (Oxford Diffraction, 2002)'
_computing_data_reduction 'CrysAlis RED'
_computing_molecular_graphics 'DIAMOND (Brandenburg, 2006)'
_computing_publication_material 'SHELXL97 and DIAMOND'
_computing_structure_refinement 'SHELXL97 (Sheldrick, 1997)'
_computing_structure_solution 'SHELXS97 (Sheldrick, 1997)'
_diffrn_ambient_temperature 109(2)
_diffrn_detector_area_resol_mean 16.3
_diffrn_measured_fraction_theta_full 0.998
_diffrn_measured_fraction_theta_max 0.998
_diffrn_measurement_device_type 'Oxford Diffraction Xcalibur2'
_diffrn_measurement_method \w
_diffrn_radiation_monochromator 'Enhance (Oxford Diffraction)'
_diffrn_radiation_source 'fine-focus sealed tube'
_diffrn_radiation_type MoK\a
_diffrn_radiation_wavelength 0.71073
_diffrn_reflns_av_R_equivalents 0.034
_diffrn_reflns_av_sigmaI/netI 0.022
_diffrn_reflns_limit_h_max 32
_diffrn_reflns_limit_h_min -32
_diffrn_reflns_limit_k_max 14
_diffrn_reflns_limit_k_min -14
_diffrn_reflns_limit_l_max 13
_diffrn_reflns_limit_l_min -14
_diffrn_reflns_number 13528
_diffrn_reflns_theta_full 25.00
_diffrn_reflns_theta_max 25.0
_diffrn_reflns_theta_min 2.9
_diffrn_standards_number 0
_exptl_absorpt_coefficient_mu 0.239
_exptl_absorpt_correction_type none
_exptl_crystal_colour colourless
_exptl_crystal_density_diffrn 1.369
_exptl_crystal_density_method 'not measured'
_exptl_crystal_description prism
_exptl_crystal_F_000 1530
_exptl_crystal_size_max 0.35
_exptl_crystal_size_mid 0.25
_exptl_crystal_size_min 0.25
_refine_diff_density_max 0.25
_refine_diff_density_min -0.22
_refine_ls_extinction_method none
_refine_ls_goodness_of_fit_ref 1.10
_refine_ls_hydrogen_treatment constr
_refine_ls_matrix_type full
_refine_ls_number_parameters 239
_refine_ls_number_reflns 3099
_refine_ls_number_restraints 4
_refine_ls_restrained_S_all 1.10
_refine_ls_R_factor_all 0.042
_refine_ls_R_factor_gt 0.036
_refine_ls_shift/su_max 0.002
_refine_ls_shift/su_mean 0.000
_refine_ls_structure_factor_coef Fsqd
_refine_ls_weighting_details 'calc w=1/[\s^2^(Fo^2^)+(0.035P)^2^+5P] where P=(Fo^2^+2Fc^2^)/3'
_refine_ls_weighting_scheme calc
_refine_ls_wR_factor_gt 0.083
_refine_ls_wR_factor_ref 0.087
_reflns_number_gt 2808
_reflns_number_total 3099
_reflns_threshold_expression I>2\s(I)
_cod_data_source_file tk2117.cif
_cod_data_source_block I
_cod_depositor_comments
;
The following automatic conversions were performed:

'_chemical_melting_point' value '398.3--399.3' was changed to
'398.8(5)' - the average value was taken and precision was estimated.

Automatic conversion script
Id: cif_fix_values 1646 2011-03-28 12:23:43Z adriana 

The following automatic conversions were performed:

'_chemical_melting_point' value '398.3--399.3' was changed to
'398.8(5)' - the average value was taken and precision was estimated.

Automatic conversion script
Id: cif_fix_values 1715 2011-07-08 13:25:40Z adriana 
;
_cod_original_cell_volume 3532.6(12)
_cod_original_sg_symbol_H-M 'C 2/c'
_cod_database_code 2212383
_cod_database_fobs_code 2212383

loop_
_symmetry_equiv_pos_as_xyz
'x, y, z'
'-x, y, -z+1/2'
'x+1/2, y+1/2, z'
'-x+1/2, y+1/2, -z+1/2'
'-x, -y, -z'
'x, -y, z-1/2'
'-x+1/2, -y+1/2, -z'
'x+1/2, -y+1/2, z-1/2'

loop_
_atom_site_type_symbol
_atom_site_label
_atom_site_fract_x
_atom_site_fract_y
_atom_site_fract_z
_atom_site_U_iso_or_equiv
_atom_site_adp_type
_atom_site_calc_flag
_atom_site_refinement_flags
_atom_site_occupancy
Cl Cl1 0.705748(16) 0.19804(4) 0.62131(4) 0.02781(14) Uani d . 1
O O1 0.44644(5) 0.28631(10) 0.27419(11) 0.0271(3) Uani d D 1
O O2 0.44794(5) 0.06237(10) 0.59774(10) 0.0235(3) Uani d . 1
N N1 0.61133(5) 0.22264(11) 0.62130(12) 0.0183(3) Uani d . 1
N N3 0.68545(5) 0.28863(12) 0.79865(12) 0.0190(3) Uani d . 1
N N6 0.52347(5) 0.24338(12) 0.59943(12) 0.0187(3) Uani d D 1
H H6A 0.4998 0.2758 0.6231 0.022 Uiso calc R 1
N N7 0.56714(5) 0.34981(12) 0.85358(12) 0.0191(3) Uani d . 1
N N9 0.65555(5) 0.37486(11) 0.95019(12) 0.0172(3) Uani d . 1
C C2 0.66201(6) 0.24180(14) 0.69022(15) 0.0192(4) Uani d . 1
C C4 0.64794(6) 0.32274(13) 0.84088(14) 0.0167(3) Uani d . 1
C C5 0.59353(6) 0.30978(14) 0.78232(14) 0.0165(3) Uani d . 1
C C6 0.57475(6) 0.25819(13) 0.66608(14) 0.0170(3) Uani d . 1
C C8 0.60566(6) 0.38707(14) 0.95192(15) 0.0189(4) Uani d . 1
H H8A 0.5995 0.4198 1.0189 0.023 Uiso calc R 1
C C9 0.50478(6) 0.17529(14) 0.48825(15) 0.0188(4) Uani d . 1
H H9A 0.5190 0.0983 0.5082 0.023 Uiso calc R 1
H H9B 0.5183 0.2071 0.4281 0.023 Uiso calc R 1
C C10 0.44508(6) 0.17101(13) 0.43225(14) 0.0166(3) Uani d . 1
C C11 0.41632(7) 0.22614(14) 0.32273(15) 0.0199(4) Uani d . 1
C C12 0.36119(7) 0.21817(15) 0.26952(16) 0.0247(4) Uani d . 1
H H12A 0.3420 0.2547 0.1940 0.030 Uiso calc R 1
C C13 0.33470(7) 0.15659(15) 0.32767(17) 0.0273(4) Uani d . 1
H H13A 0.2970 0.1515 0.2917 0.033 Uiso calc R 1
C C14 0.36183(7) 0.10211(15) 0.43714(17) 0.0247(4) Uani d . 1
H H14A 0.3432 0.0599 0.4764 0.030 Uiso calc R 1
C C15 0.41684(7) 0.11026(14) 0.48859(15) 0.0195(4) Uani d . 1
C C16 0.70704(7) 0.40960(15) 1.04549(14) 0.0212(4) Uani d . 1
H H16A 0.7292 0.3413 1.0785 0.025 Uiso calc R 1
C C17 0.73660(7) 0.48659(17) 0.99012(16) 0.0295(4) Uani d . 1
H H17A 0.7424 0.4477 0.9230 0.044 Uiso calc R 1
H H17B 0.7710 0.5073 1.0533 0.044 Uiso calc R 1
H H17C 0.7154 0.5544 0.9584 0.044 Uiso calc R 1
C C18 0.69786(8) 0.46835(16) 1.14968(16) 0.0278(4) Uani d . 1
H H18A 0.6800 0.4171 1.1867 0.042 Uiso calc R 1
H H18B 0.6755 0.5346 1.1180 0.042 Uiso calc R 1
H H18C 0.7321 0.4914 1.2118 0.042 Uiso calc R 1
C C19 0.41943(8) 0.35514(18) 0.17025(17) 0.0349(5) Uani d . 1
H H19A 0.4455 0.3985 0.1495 0.052 Uiso calc R 1
H H19B 0.3955 0.4065 0.1893 0.052 Uiso calc R 1
H H19C 0.3987 0.3078 0.1004 0.052 Uiso calc R 1
C C20 0.42197(8) -0.00429(17) 0.65928(18) 0.0326(5) Uani d . 1
H H20A 0.4486 -0.0351 0.7348 0.049 Uiso calc R 1
H H20B 0.4028 -0.0658 0.6056 0.049 Uiso calc R 1
H H20C 0.3968 0.0423 0.6796 0.049 Uiso calc R 1
O O3 0.5192(8) 0.4922(12) 1.0747(19) 0.124(9) Uani d PD 0.125
H H3V 0.5070 0.5589 1.0985 0.185 Uiso d PD 0.125
H H3W 0.5293 0.4226 1.1182 0.185 Uiso d PD 0.125

loop_
_atom_site_aniso_label
_atom_site_aniso_U_11
_atom_site_aniso_U_22
_atom_site_aniso_U_33
_atom_site_aniso_U_12
_atom_site_aniso_U_13
_atom_site_aniso_U_23
Cl1 0.0180(2) 0.0382(3) 0.0291(2) 0.00025(18) 0.01094(18) -0.01112(19)
O1 0.0298(7) 0.0301(7) 0.0233(6) 0.0039(5) 0.0121(6) 0.0087(5)
O2 0.0243(6) 0.0240(7) 0.0227(6) -0.0005(5) 0.0094(5) 0.0062(5)
N1 0.0161(7) 0.0205(7) 0.0180(7) 0.0005(6) 0.0064(6) -0.0011(6)
N3 0.0173(7) 0.0217(8) 0.0181(7) 0.0008(6) 0.0068(6) -0.0006(6)
N6 0.0154(7) 0.0225(7) 0.0180(7) 0.0001(6) 0.0062(6) -0.0045(6)
N7 0.0185(7) 0.0218(7) 0.0180(7) -0.0017(6) 0.0083(6) 0.0001(6)
N9 0.0172(7) 0.0196(7) 0.0142(7) -0.0023(6) 0.0054(5) -0.0001(5)
C2 0.0182(8) 0.0190(9) 0.0218(9) 0.0021(7) 0.0091(7) -0.0001(7)
C4 0.0176(8) 0.0173(8) 0.0155(8) -0.0009(6) 0.0065(7) 0.0018(6)
C5 0.0177(8) 0.0174(8) 0.0160(8) -0.0002(6) 0.0081(7) 0.0021(6)
C6 0.0182(8) 0.0154(8) 0.0170(8) 0.0004(7) 0.0061(7) 0.0033(6)
C8 0.0215(9) 0.0190(9) 0.0175(8) -0.0019(7) 0.0089(7) 0.0006(7)
C9 0.0193(8) 0.0202(9) 0.0177(8) -0.0002(7) 0.0080(7) -0.0023(7)
C10 0.0171(8) 0.0159(8) 0.0166(8) 0.0006(6) 0.0061(7) -0.0044(6)
C11 0.0239(9) 0.0175(9) 0.0179(8) 0.0018(7) 0.0077(7) -0.0037(7)
C12 0.0238(9) 0.0235(9) 0.0194(9) 0.0056(7) -0.0002(7) -0.0031(7)
C13 0.0167(9) 0.0265(10) 0.0333(10) -0.0015(7) 0.0034(8) -0.0081(8)
C14 0.0197(9) 0.0214(9) 0.0346(10) -0.0043(7) 0.0121(8) -0.0030(8)
C15 0.0218(9) 0.0159(8) 0.0201(8) 0.0010(7) 0.0074(7) -0.0022(7)
C16 0.0195(8) 0.0234(9) 0.0161(8) -0.0025(7) 0.0013(7) -0.0011(7)
C17 0.0208(9) 0.0447(12) 0.0227(9) -0.0117(8) 0.0079(8) -0.0056(8)
C18 0.0322(10) 0.0318(10) 0.0199(9) -0.0116(8) 0.0106(8) -0.0054(8)
C19 0.0452(12) 0.0349(11) 0.0274(10) 0.0148(9) 0.0170(9) 0.0136(8)
C20 0.0386(11) 0.0321(11) 0.0330(11) -0.0012(9) 0.0202(9) 0.0096(8)
O3 0.13(2) 0.087(14) 0.19(2) -0.021(14) 0.102(18) -0.046(18)

loop_
_atom_type_symbol
_atom_type_description
_atom_type_scat_dispersion_real
_atom_type_scat_dispersion_imag
_atom_type_scat_source
C C 0.0033 0.0016 'International Tables Vol C Tables 4.2.6.8 and 6.1.1.4'
H H 0.0000 0.0000 'International Tables Vol C Tables 4.2.6.8 and 6.1.1.4'
N N 0.0061 0.0033 'International Tables Vol C Tables 4.2.6.8 and 6.1.1.4'
O O 0.0106 0.0060 'International Tables Vol C Tables 4.2.6.8 and 6.1.1.4'
Cl Cl 0.1484 0.1585 'International Tables Vol C Tables 4.2.6.8 and 6.1.1.4'

loop_
_geom_angle_atom_site_label_1
_geom_angle_atom_site_label_2
_geom_angle_atom_site_label_3
_geom_angle_site_symmetry_1
_geom_angle_site_symmetry_3
_geom_angle
C11 O1 C19 . . 117.91(14)
C11 O1 O3 . 2_656 106.6(3)
C19 O1 O3 . 2_656 88.9(4)
C15 O2 C20 . . 117.53(14)
C15 O2 N6 . . 83.16(9)
C20 O2 N6 . . 150.75(11)
C2 N1 C6 . . 116.79(14)
C2 N3 C4 . . 109.28(14)
C6 N6 C9 . . 122.36(14)
C6 N6 O2 . . 131.89(11)
C9 N6 O2 . . 65.53(8)
C6 N6 H6A . . 118.8
C9 N6 H6A . . 118.8
O2 N6 H6A . . 74.8
C8 N7 C5 . . 103.36(13)
C8 N9 C4 . . 105.34(13)
C8 N9 C16 . . 127.80(14)
C4 N9 C16 . . 126.86(13)
N3 C2 N1 . . 132.45(15)
N3 C2 Cl1 . . 114.39(12)
N1 C2 Cl1 . . 113.15(12)
N3 C4 N9 . . 127.89(14)
N3 C4 C5 . . 126.41(15)
N9 C4 C5 . . 105.69(14)
N7 C5 C4 . . 111.19(14)
N7 C5 C6 . . 131.54(15)
C4 C5 C6 . . 117.26(15)
N6 C6 N1 . . 119.16(14)
N6 C6 C5 . . 123.04(15)
N1 C6 C5 . . 117.80(14)
N7 C8 N9 . . 114.39(14)
N7 C8 H8A . . 122.8
N9 C8 H8A . . 122.8
N6 C9 C10 . . 111.28(13)
N6 C9 H9A . . 109.4
C10 C9 H9A . . 109.4
N6 C9 H9B . . 109.4
C10 C9 H9B . . 109.4
H9A C9 H9B . . 108.0
C15 C10 C11 . . 118.07(15)
C15 C10 C9 . . 120.42(14)
C11 C10 C9 . . 121.51(15)
O1 C11 C12 . . 124.11(15)
O1 C11 C10 . . 114.94(14)
C12 C11 C10 . . 120.95(16)
C13 C12 C11 . . 119.23(16)
C13 C12 H12A . . 120.4
C11 C12 H12A . . 120.4
C12 C13 C14 . . 121.39(16)
C12 C13 H13A . . 119.3
C14 C13 H13A . . 119.3
C13 C14 C15 . . 118.66(16)
C13 C14 H14A . . 120.7
C15 C14 H14A . . 120.7
O2 C15 C14 . . 124.08(15)
O2 C15 C10 . . 114.24(14)
C14 C15 C10 . . 121.67(16)
N9 C16 C18 . . 110.20(14)
N9 C16 C17 . . 110.11(13)
C18 C16 C17 . . 110.16(15)
N9 C16 H16A . . 108.8
C18 C16 H16A . . 108.8
C17 C16 H16A . . 108.8
C16 C17 H17A . . 109.5
C16 C17 H17B . . 109.5
H17A C17 H17B . . 109.5
C16 C17 H17C . . 109.5
H17A C17 H17C . . 109.5
H17B C17 H17C . . 109.5
C16 C18 H18A . . 109.5
C16 C18 H18B . . 109.5
H18A C18 H18B . . 109.5
C16 C18 H18C . . 109.5
H18A C18 H18C . . 109.5
H18B C18 H18C . . 109.5
O1 C19 H19A . . 109.5
O1 C19 H19B . . 109.5
H19A C19 H19B . . 109.5
O1 C19 H19C . . 109.5
H19A C19 H19C . . 109.5
H19B C19 H19C . . 109.5
O2 C20 H20A . . 109.5
O2 C20 H20B . . 109.5
H20A C20 H20B . . 109.5
O2 C20 H20C . . 109.5
H20A C20 H20C . . 109.5
H20B C20 H20C . . 109.5
O3 O3 H3V 5_667 . 93.9(15)
O3 O3 H3W 5_667 . 126(2)
H3V O3 H3W . . 129(2)

loop_
_geom_bond_atom_site_label_1
_geom_bond_atom_site_label_2
_geom_bond_site_symmetry_2
_geom_bond_distance
Cl1 C2 . 1.7538(17)
O1 C11 . 1.366(2)
O1 C19 . 1.425(2)
O1 O3 2_656 2.968(16)
O2 C15 . 1.367(2)
O2 C20 . 1.430(2)
O2 N6 . 2.9735(18)
N1 C2 . 1.326(2)
N1 C6 . 1.358(2)
N3 C2 . 1.316(2)
N3 C4 . 1.355(2)
N6 C6 . 1.325(2)
N6 C9 . 1.459(2)
N6 H6A . 0.8800
N7 C8 . 1.309(2)
N7 C5 . 1.380(2)
N9 C8 . 1.371(2)
N9 C4 . 1.374(2)
N9 C16 . 1.482(2)
C4 C5 . 1.382(2)
C5 C6 . 1.409(2)
C8 H8A . 0.9500
C9 C10 . 1.502(2)
C9 H9A . 0.9900
C9 H9B . 0.9900
C10 C15 . 1.393(2)
C10 C11 . 1.394(2)
C11 C12 . 1.390(2)
C12 C13 . 1.379(3)
C12 H12A . 0.9500
C13 C14 . 1.381(3)
C13 H13A . 0.9500
C14 C15 . 1.386(2)
C14 H14A . 0.9500
C16 C18 . 1.514(2)
C16 C17 . 1.520(2)
C16 H16A . 1.0000
C17 H17A . 0.9800
C17 H17B . 0.9800
C17 H17C . 0.9800
C18 H18A . 0.9800
C18 H18B . 0.9800
C18 H18C . 0.9800
C19 H19A . 0.9800
C19 H19B . 0.9800
C19 H19C . 0.9800
C20 H20A . 0.9800
C20 H20B . 0.9800
C20 H20C . 0.9800
O3 O3 5_667 1.68(4)
O3 H3V . 0.945(14)
O3 H3W . 0.958(15)

loop_
_geom_hbond_atom_site_label_D
_geom_hbond_atom_site_label_H
_geom_hbond_atom_site_label_A
_geom_hbond_site_symmetry_A
_geom_hbond_distance_DH
_geom_hbond_distance_HA
_geom_hbond_distance_DA
_geom_hbond_angle_DHA
N6 H6A N7 2_656 0.88 2.13 3.0016(19) 170
O3 H3W O1 2_656 0.958(15) 2.0136(13) 2.968(16) 173.9(12)
O3 H3V N6 6_566 0.945(14) 2.4006(15) 3.167(14) 138.0(12)
O3 H3V N7 5_667 0.945(14) 2.5335(14) 3.358(16) 145.8(13)
C8 H8A O3 . 0.95 2.65 3.429(17) 140
C9 H9A O2 5_656 0.99 2.63 3.421(2) 138
C19 H19C N1 2_655 0.98 2.72 3.581(3) 147
C16 H16A N3 7_657 1.00 2.71 3.663(2) 160

loop_
_geom_torsion_atom_site_label_1
_geom_torsion_atom_site_label_2
_geom_torsion_atom_site_label_3
_geom_torsion_atom_site_label_4
_geom_torsion_site_symmetry_1
_geom_torsion
C15 O2 N6 C6 . -165.63(16)
C20 O2 N6 C6 . 56.7(3)
C15 O2 N6 C9 . -53.19(12)
C20 O2 N6 C9 . 169.2(2)
C4 N3 C2 N1 . -1.0(3)
C4 N3 C2 Cl1 . 177.73(11)
C6 N1 C2 N3 . 1.3(3)
C6 N1 C2 Cl1 . -177.46(12)
C2 N3 C4 N9 . 179.69(16)
C2 N3 C4 C5 . 1.0(2)
C8 N9 C4 N3 . -177.27(16)
C16 N9 C4 N3 . 2.5(3)
C8 N9 C4 C5 . 1.60(17)
C16 N9 C4 C5 . -178.65(14)
C8 N7 C5 C4 . 0.79(18)
C8 N7 C5 C6 . 179.35(17)
N3 C4 C5 N7 . 177.36(15)
N9 C4 C5 N7 . -1.54(18)
N3 C4 C5 C6 . -1.4(2)
N9 C4 C5 C6 . 179.68(14)
C9 N6 C6 N1 . 9.6(2)
O2 N6 C6 N1 . 94.40(17)
C9 N6 C6 C5 . -170.57(15)
O2 N6 C6 C5 . -85.75(19)
C2 N1 C6 N6 . 178.45(15)
C2 N1 C6 C5 . -1.4(2)
N7 C5 C6 N6 . 3.2(3)
C4 C5 C6 N6 . -178.33(15)
N7 C5 C6 N1 . -176.96(16)
C4 C5 C6 N1 . 1.5(2)
C5 N7 C8 N9 . 0.29(18)
C4 N9 C8 N7 . -1.23(19)
C16 N9 C8 N7 . 179.02(14)
C6 N6 C9 C10 . 178.97(14)
O2 N6 C9 C10 . 53.50(11)
N6 C9 C10 C15 . -71.48(19)
N6 C9 C10 C11 . 109.15(17)
C19 O1 C11 C12 . 7.3(2)
O3 O1 C11 C12 2_656 105.1(5)
C19 O1 C11 C10 . -172.87(15)
O3 O1 C11 C10 2_656 -75.1(5)
C15 C10 C11 O1 . 178.44(14)
C9 C10 C11 O1 . -2.2(2)
C15 C10 C11 C12 . -1.8(2)
C9 C10 C11 C12 . 177.63(15)
O1 C11 C12 C13 . -178.87(15)
C10 C11 C12 C13 . 1.3(2)
C11 C12 C13 C14 . -0.4(3)
C12 C13 C14 C15 . 0.0(3)
C20 O2 C15 C14 . 2.9(2)
N6 O2 C15 C14 . -155.27(16)
C20 O2 C15 C10 . -178.10(14)
N6 O2 C15 C10 . 23.70(13)
C13 C14 C15 O2 . 178.42(15)
C13 C14 C15 C10 . -0.5(3)
C11 C10 C15 O2 . -177.67(14)
C9 C10 C15 O2 . 2.9(2)
C11 C10 C15 C14 . 1.3(2)
C9 C10 C15 C14 . -178.07(15)
C8 N9 C16 C18 . -2.5(2)
C4 N9 C16 C18 . 177.79(15)
C8 N9 C16 C17 . -124.24(17)
C4 N9 C16 C17 . 56.1(2)
